data_7058074
loop_
_publ_author_name
'Si, Wei-Jie'
'Wang, Xiao-Bin'
'Chen, Min'
'Wang, Meng-Qi'
'Lu, Ai-Min'
'Yang, Chun-Long'

_publ_section_title
;
 Design, synthesis, antifungal activity and 3D-QSAR study of novel
 pyrazole carboxamide and niacinamide derivatives containing benzimidazole
 moiety
;
_journal_issue 7
_journal_name_full 'New Journal of Chemistry'
_journal_page_first 3000
_journal_paper_doi 10.1039/C8NJ05150J
_journal_volume 43
_journal_year 2019
_chemical_formula_moiety 'C19 H16 Cl N5 O'
_chemical_formula_sum 'C19 H16 Cl N5 O'
_chemical_formula_weight 365.82
_space_group_crystal_system monoclinic
_space_group_IT_number 14
_space_group_name_Hall '-P 2ybc'
_space_group_name_H-M_alt 'P 1 21/c 1'
_symmetry_space_group_name_Hall '-P 2ybc'
_symmetry_space_group_name_H-M 'P 1 21/c 1'
_atom_sites_solution_hydrogens geom
_audit_creation_method SHELXL-2014/7
_audit_update_record
;
2018-09-01 deposited with the CCDC.
2019-01-07 downloaded from the CCDC.
;
_cell_angle_alpha 90
_cell_angle_beta 94.760(4)
_cell_angle_gamma 90
_cell_formula_units_Z 4
_cell_length_a 9.2973(4)
_cell_length_b 16.7097(7)
_cell_length_c 11.0503(5)
_cell_measurement_reflns_used 4229
_cell_measurement_temperature 100.00(10)
_cell_measurement_theta_max 28.6440
_cell_measurement_theta_min 2.5180
_cell_volume 1710.80(13)
_computing_cell_refinement 'CrysAlisPro 1.171.38.43f (Rigaku OD, 2015)'
_computing_data_collection 'CrysAlisPro 1.171.38.43f (Rigaku OD, 2015)'
_computing_data_reduction 'CrysAlisPro 1.171.38.43f (Rigaku OD, 2015)'
_computing_molecular_graphics 'SHELXL-2014/7 (Sheldrick, 2014)'
_computing_publication_material 'SHELXL-2014/7 (Sheldrick, 2014)'
_computing_structure_refinement 'SHELXL-2014/7 (Sheldrick, 2014)'
_computing_structure_solution 'SHELXL-2014/7 (Sheldrick, 2014)'
_diffrn_ambient_temperature 100.00(10)
_diffrn_detector_area_resol_mean 5.2684
_diffrn_measured_fraction_theta_full 1.000
_diffrn_measured_fraction_theta_max 1.000
_diffrn_measurement_device_type 'SuperNova, Dual, Cu at zero, AtlasS2'
_diffrn_measurement_method '\w scans'
_diffrn_radiation_type MoK\a
_diffrn_radiation_wavelength 0.71073
_diffrn_reflns_av_R_equivalents 0.0404
_diffrn_reflns_av_unetI/netI 0.0445
_diffrn_reflns_Laue_measured_fraction_full 1.000
_diffrn_reflns_Laue_measured_fraction_max 1.000
_diffrn_reflns_limit_h_max 11
_diffrn_reflns_limit_h_min -11
_diffrn_reflns_limit_k_max 17
_diffrn_reflns_limit_k_min -20
_diffrn_reflns_limit_l_max 12
_diffrn_reflns_limit_l_min -13
_diffrn_reflns_number 11996
_diffrn_reflns_point_group_measured_fraction_full 1.000
_diffrn_reflns_point_group_measured_fraction_max 1.000
_diffrn_reflns_theta_full 25.242
_diffrn_reflns_theta_max 26.367
_diffrn_reflns_theta_min 2.198
_diffrn_source 'micro-focus sealed X-ray tube'
_exptl_absorpt_coefficient_mu 0.242
_exptl_absorpt_correction_T_max 1.00000
_exptl_absorpt_correction_T_min 0.88158
_exptl_absorpt_correction_type multi-scan
_exptl_absorpt_process_details
;
CrysAlisPro 1.171.38.43f (Rigaku Oxford Diffraction, 2015)
Empirical absorption correction using spherical harmonics,
 implemented in SCALE3 ABSPACK scaling algorithm.
;
_exptl_crystal_colour yellow
_exptl_crystal_density_diffrn 1.420
_exptl_crystal_description block
_exptl_crystal_F_000 760
_exptl_crystal_size_max 0.130
_exptl_crystal_size_mid 0.120
_exptl_crystal_size_min 0.110
_refine_diff_density_max 0.282
_refine_diff_density_min -0.281
_refine_diff_density_rms 0.057
_refine_ls_extinction_method none
_refine_ls_goodness_of_fit_ref 1.041
_refine_ls_hydrogen_treatment constr
_refine_ls_matrix_type full
_refine_ls_number_parameters 237
_refine_ls_number_reflns 3489
_refine_ls_number_restraints 0
_refine_ls_restrained_S_all 1.041
_refine_ls_R_factor_all 0.0538
_refine_ls_R_factor_gt 0.0428
_refine_ls_shift/su_max 0.001
_refine_ls_shift/su_mean 0.000
_refine_ls_structure_factor_coef Fsqd
_refine_ls_weighting_details 'w=1/[\s^2^(Fo^2^)+(0.0412P)^2^+0.6788P] where P=(Fo^2^+2Fc^2^)/3'
_refine_ls_weighting_scheme calc
_refine_ls_wR_factor_gt 0.0949
_refine_ls_wR_factor_ref 0.1021
_reflns_Friedel_coverage 0.000
_reflns_number_gt 2886
_reflns_number_total 3489
_reflns_threshold_expression 'I > 2\s(I)'
_cod_data_source_file c8nj05150j2.cif
_cod_data_source_block swj
_cod_depositor_comments 'Adding full bibliography for 7058074.cif.'
_cod_database_code 7058074
_shelx_shelxl_version_number 2014/7
_shelx_space_group_comment
;
The symmetry employed for this shelxl refinement is uniquely defined
by the following loop, which should always be used as a source of
symmetry information in preference to the above space-group names.
They are only intended as comments.
;
_shelx_estimated_absorpt_t_min 0.969
_shelx_estimated_absorpt_t_max 0.974
_oxdiff_exptl_absorpt_empirical_full_min 0.803
_oxdiff_exptl_absorpt_empirical_full_max 1.304
_oxdiff_exptl_absorpt_empirical_details
;
Empirical correction (ABSPACK) includes:
- Absorption correction using spherical harmonics
- Frame scaling
- Detector area scaling
;

loop_
_space_group_symop_operation_xyz
'x, y, z'
'-x, y+1/2, -z+1/2'
'-x, -y, -z'
'x, -y-1/2, z-1/2'

loop_
_atom_site_label
_atom_site_type_symbol
_atom_site_fract_x
_atom_site_fract_y
_atom_site_fract_z
_atom_site_U_iso_or_equiv
_atom_site_adp_type
_atom_site_occupancy
_atom_site_site_symmetry_order
_atom_site_calc_flag
_atom_site_refinement_flags_posn
_atom_site_refinement_flags_adp
C1 C 0.65960(18) -0.09013(10) 0.83622(17) 0.0184(4) Uani 1 1 d . .
C2 C 0.76126(18) -0.02764(10) 0.85964(16) 0.0160(4) Uani 1 1 d . .
C3 C 0.74844(18) -0.00855(10) 0.97972(16) 0.0176(4) Uani 1 1 d . .
C4 C 0.86019(17) 0.00471(10) 0.77324(16) 0.0152(4) Uani 1 1 d . .
C5 C 0.97516(18) 0.13232(11) 0.71615(16) 0.0175(4) Uani 1 1 d . .
C6 C 0.97170(18) 0.21641(10) 0.73256(16) 0.0166(4) Uani 1 1 d . .
C7 C 1.05895(18) 0.26360(11) 0.66442(17) 0.0201(4) Uani 1 1 d . .
H7 H 1.0576 0.3188 0.6744 0.024 Uiso 1 1 calc R U
C8 C 1.1472(2) 0.23111(11) 0.58276(17) 0.0230(4) Uani 1 1 d . .
H8 H 1.2044 0.2639 0.5387 0.028 Uiso 1 1 calc R U
C9 C 1.14905(19) 0.14883(11) 0.56748(17) 0.0229(4) Uani 1 1 d . .
H9 H 1.2079 0.1263 0.5125 0.028 Uiso 1 1 calc R U
C10 C 1.06439(19) 0.09990(11) 0.63310(18) 0.0225(4) Uani 1 1 d . .
H10 H 1.0669 0.0448 0.6218 0.027 Uiso 1 1 calc R U
C11 C 0.87825(18) 0.25457(10) 0.81689(15) 0.0153(4) Uani 1 1 d . .
C12 C 0.71797(18) 0.27471(10) 0.94458(16) 0.0163(4) Uani 1 1 d . .
C13 C 0.61131(19) 0.26693(11) 1.02545(17) 0.0205(4) Uani 1 1 d . .
H13 H 0.5716 0.2173 1.0414 0.025 Uiso 1 1 calc R U
C14 C 0.56680(19) 0.33560(11) 1.08095(17) 0.0215(4) Uani 1 1 d . .
H14 H 0.4962 0.3321 1.1356 0.026 Uiso 1 1 calc R U
C15 C 0.62581(19) 0.41040(11) 1.05665(17) 0.0220(4) Uani 1 1 d . .
H15 H 0.5926 0.4555 1.0950 0.026 Uiso 1 1 calc R U
C16 C 0.73231(19) 0.41899(11) 0.97701(18) 0.0220(4) Uani 1 1 d . .
H16 H 0.7715 0.4687 0.9611 0.026 Uiso 1 1 calc R U
C17 C 0.77763(18) 0.34961(11) 0.92208(16) 0.0174(4) Uani 1 1 d . .
C18 C 0.6058(2) -0.06416(13) 1.14582(18) 0.0286(5) Uani 1 1 d . .
H18A H 0.6737 -0.0980 1.1916 0.043 Uiso 1 1 calc R U
H18B H 0.5113 -0.0874 1.1440 0.043 Uiso 1 1 calc R U
H18C H 0.6049 -0.0123 1.1833 0.043 Uiso 1 1 calc R U
C19 C 0.6201(2) -0.13489(11) 0.72096(18) 0.0237(4) Uani 1 1 d . .
H19A H 0.5417 -0.1707 0.7326 0.036 Uiso 1 1 calc R U
H19B H 0.7019 -0.1650 0.6991 0.036 Uiso 1 1 calc R U
H19C H 0.5914 -0.0977 0.6573 0.036 Uiso 1 1 calc R U
Cl1 Cl 0.83884(5) 0.05921(3) 1.07324(4) 0.02521(15) Uani 1 1 d . .
N1 N 0.64762(16) -0.05612(9) 1.02248(14) 0.0204(4) Uani 1 1 d . .
N2 N 0.59137(16) -0.10669(9) 0.93419(14) 0.0218(4) Uani 1 1 d . .
N3 N 0.88749(15) 0.08393(8) 0.78413(14) 0.0171(3) Uani 1 1 d . .
H3 H 0.8456 0.1081 0.8402 0.021 Uiso 1 1 calc R U
N4 N 0.87992(15) 0.33526(8) 0.84061(13) 0.0176(3) Uani 1 1 d . .
H4 H 0.9344 0.3703 0.8104 0.021 Uiso 1 1 calc R U
N5 N 0.78186(15) 0.21640(9) 0.87694(14) 0.0183(3) Uani 1 1 d . .
O1 O 0.90988(13) -0.04032(7) 0.69781(11) 0.0184(3) Uani 1 1 d . .

loop_
_atom_site_aniso_label
_atom_site_aniso_U_11
_atom_site_aniso_U_22
_atom_site_aniso_U_33
_atom_site_aniso_U_23
_atom_site_aniso_U_13
_atom_site_aniso_U_12
C1 0.0170(9) 0.0157(9) 0.0224(10) 0.0009(8) 0.0017(7) 0.0014(7)
C2 0.0160(8) 0.0138(9) 0.0181(10) 0.0004(7) 0.0012(7) 0.0029(7)
C3 0.0169(9) 0.0163(9) 0.0194(10) 0.0003(7) 0.0001(7) 0.0014(7)
C4 0.0131(8) 0.0159(9) 0.0163(9) -0.0002(7) -0.0003(7) 0.0020(7)
C5 0.0169(9) 0.0185(9) 0.0169(10) -0.0011(7) 0.0010(7) -0.0034(7)
C6 0.0156(9) 0.0178(9) 0.0160(10) -0.0008(7) -0.0002(7) 0.0004(7)
C7 0.0227(9) 0.0149(9) 0.0229(10) -0.0012(8) 0.0034(8) -0.0021(8)
C8 0.0239(10) 0.0223(10) 0.0233(11) 0.0022(8) 0.0057(8) -0.0079(8)
C9 0.0231(10) 0.0243(10) 0.0225(11) -0.0048(8) 0.0081(8) -0.0025(8)
C10 0.0235(10) 0.0173(10) 0.0275(11) -0.0042(8) 0.0075(8) -0.0011(8)
C11 0.0169(9) 0.0140(9) 0.0147(9) 0.0007(7) -0.0010(7) -0.0014(7)
C12 0.0172(9) 0.0145(9) 0.0169(10) -0.0004(7) 0.0002(7) 0.0003(7)
C13 0.0224(9) 0.0171(9) 0.0227(11) 0.0006(8) 0.0050(8) -0.0026(8)
C14 0.0197(9) 0.0249(10) 0.0206(10) -0.0015(8) 0.0054(8) -0.0001(8)
C15 0.0229(10) 0.0194(10) 0.0238(11) -0.0070(8) 0.0022(8) 0.0017(8)
C16 0.0223(10) 0.0147(9) 0.0293(11) -0.0024(8) 0.0040(8) -0.0020(8)
C17 0.0166(9) 0.0177(9) 0.0176(10) 0.0000(7) 0.0007(7) -0.0004(7)
C18 0.0305(11) 0.0349(12) 0.0214(11) 0.0077(9) 0.0083(9) 0.0047(9)
C19 0.0253(10) 0.0186(9) 0.0267(11) -0.0009(8) -0.0007(8) -0.0056(8)
Cl1 0.0304(3) 0.0253(3) 0.0192(3) -0.00443(19) -0.00206(19) -0.0020(2)
N1 0.0207(8) 0.0224(8) 0.0184(9) 0.0024(7) 0.0041(6) 0.0008(7)
N2 0.0206(8) 0.0207(8) 0.0242(9) 0.0029(7) 0.0026(7) -0.0023(7)
N3 0.0195(8) 0.0141(7) 0.0187(8) -0.0029(6) 0.0077(6) -0.0018(6)
N4 0.0198(8) 0.0122(7) 0.0215(9) 0.0015(6) 0.0063(6) -0.0030(6)
N5 0.0200(8) 0.0159(8) 0.0194(9) -0.0011(6) 0.0040(6) -0.0010(6)
O1 0.0201(6) 0.0156(6) 0.0199(7) -0.0021(5) 0.0036(5) 0.0004(5)

loop_
_atom_type_symbol
_atom_type_description
_atom_type_scat_dispersion_real
_atom_type_scat_dispersion_imag
_atom_type_scat_source
C C 0.0033 0.0016 'International Tables Vol C Tables 4.2.6.8 and 6.1.1.4'
H H 0.0000 0.0000 'International Tables Vol C Tables 4.2.6.8 and 6.1.1.4'
N N 0.0061 0.0033 'International Tables Vol C Tables 4.2.6.8 and 6.1.1.4'
O O 0.0106 0.0060 'International Tables Vol C Tables 4.2.6.8 and 6.1.1.4'
Cl Cl 0.1484 0.1585 'International Tables Vol C Tables 4.2.6.8 and 6.1.1.4'

loop_
_geom_angle_atom_site_label_1
_geom_angle_atom_site_label_2
_geom_angle_atom_site_label_3
_geom_angle
N2 C1 C2 111.15(16)
N2 C1 C19 119.31(16)
C2 C1 C19 129.52(16)
C3 C2 C1 103.67(15)
C3 C2 C4 130.04(16)
C1 C2 C4 126.24(16)
N1 C3 C2 108.65(16)
N1 C3 Cl1 120.15(14)
C2 C3 Cl1 131.18(14)
O1 C4 N3 125.20(15)
O1 C4 C2 119.84(15)
N3 C4 C2 114.96(15)
C10 C5 N3 121.97(16)
C10 C5 C6 119.31(16)
N3 C5 C6 118.72(15)
C7 C6 C5 118.07(16)
C7 C6 C11 119.82(16)
C5 C6 C11 122.11(15)
C8 C7 C6 122.29(17)
C8 C7 H7 118.9
C6 C7 H7 118.9
C7 C8 C9 118.96(17)
C7 C8 H8 120.5
C9 C8 H8 120.5
C10 C9 C8 120.65(17)
C10 C9 H9 119.7
C8 C9 H9 119.7
C9 C10 C5 120.72(17)
C9 C10 H10 119.6
C5 C10 H10 119.6
N5 C11 N4 112.02(15)
N5 C11 C6 124.70(15)
N4 C11 C6 123.26(15)
N5 C12 C13 129.57(16)
N5 C12 C17 109.74(15)
C13 C12 C17 120.69(16)
C14 C13 C12 117.54(16)
C14 C13 H13 121.2
C12 C13 H13 121.2
C13 C14 C15 121.34(16)
C13 C14 H14 119.3
C15 C14 H14 119.3
C16 C15 C14 121.75(17)
C16 C15 H15 119.1
C14 C15 H15 119.1
C15 C16 C17 116.71(16)
C15 C16 H16 121.6
C17 C16 H16 121.6
N4 C17 C16 132.71(16)
N4 C17 C12 105.34(15)
C16 C17 C12 121.95(16)
N1 C18 H18A 109.5
N1 C18 H18B 109.5
H18A C18 H18B 109.5
N1 C18 H18C 109.5
H18A C18 H18C 109.5
H18B C18 H18C 109.5
C1 C19 H19A 109.5
C1 C19 H19B 109.5
H19A C19 H19B 109.5
C1 C19 H19C 109.5
H19A C19 H19C 109.5
H19B C19 H19C 109.5
C3 N1 N2 110.65(15)
C3 N1 C18 129.23(17)
N2 N1 C18 119.84(15)
C1 N2 N1 105.88(14)
C4 N3 C5 128.87(15)
C4 N3 H3 115.6
C5 N3 H3 115.6
C11 N4 C17 107.27(14)
C11 N4 H4 126.4
C17 N4 H4 126.4
C11 N5 C12 105.62(14)

loop_
_geom_bond_atom_site_label_1
_geom_bond_atom_site_label_2
_geom_bond_distance
C1 N2 1.329(2)
C1 C2 1.418(2)
C1 C19 1.496(3)
C2 C3 1.380(2)
C2 C4 1.482(2)
C3 N1 1.344(2)
C3 Cl1 1.7065(18)
C4 O1 1.240(2)
C4 N3 1.351(2)
C5 C10 1.396(2)
C5 N3 1.409(2)
C5 C6 1.418(2)
C6 C7 1.396(2)
C6 C11 1.471(2)
C7 C8 1.380(3)
C7 H7 0.9300
C8 C9 1.386(3)
C8 H8 0.9300
C9 C10 1.381(3)
C9 H9 0.9300
C10 H10 0.9300
C11 N5 1.322(2)
C11 N4 1.373(2)
C12 N5 1.391(2)
C12 C13 1.395(2)
C12 C17 1.400(2)
C13 C14 1.381(3)
C13 H13 0.9300
C14 C15 1.400(3)
C14 H14 0.9300
C15 C16 1.386(3)
C15 H15 0.9300
C16 C17 1.390(3)
C16 H16 0.9300
C17 N4 1.384(2)
C18 N1 1.454(2)
C18 H18A 0.9600
C18 H18B 0.9600
C18 H18C 0.9600
C19 H19A 0.9600
C19 H19B 0.9600
C19 H19C 0.9600
N1 N2 1.362(2)
N3 H3 0.8600
N4 H4 0.8600

loop_
_geom_hbond_atom_site_label_D
_geom_hbond_atom_site_label_H
_geom_hbond_atom_site_label_A
_geom_hbond_distance_DH
_geom_hbond_distance_HA
_geom_hbond_distance_DA
_geom_hbond_angle_DHA
_geom_hbond_site_symmetry_A
N4 H4 O1 0.86 2.09 2.9085(18) 159.7 2_756
N4 H4 Cl1 0.86 2.94 3.4347(16) 118.3 4_565
N3 H3 N5 0.86 1.96 2.661(2) 138.3 .
N3 H3 Cl1 0.86 2.71 3.2896(16) 126.3 .
C13 H13 N2 0.93 2.42 3.325(2) 164.6 3_657
C10 H10 O1 0.93 2.25 2.870(2) 123.5 .

loop_
_geom_torsion_atom_site_label_1
_geom_torsion_atom_site_label_2
_geom_torsion_atom_site_label_3
_geom_torsion_atom_site_label_4
_geom_torsion
N2 C1 C2 C3 0.2(2)
C19 C1 C2 C3 178.44(18)
N2 C1 C2 C4 177.79(16)
C19 C1 C2 C4 -4.0(3)
C1 C2 C3 N1 0.03(19)
C4 C2 C3 N1 -177.39(16)
C1 C2 C3 Cl1 178.12(14)
C4 C2 C3 Cl1 0.7(3)
C3 C2 C4 O1 143.43(19)
C1 C2 C4 O1 -33.5(3)
C3 C2 C4 N3 -37.2(3)
C1 C2 C4 N3 145.93(17)
C10 C5 C6 C7 -0.2(3)
N3 C5 C6 C7 -179.88(16)
C10 C5 C6 C11 178.88(16)
N3 C5 C6 C11 -0.8(3)
C5 C6 C7 C8 0.0(3)
C11 C6 C7 C8 -179.08(17)
C6 C7 C8 C9 0.2(3)
C7 C8 C9 C10 -0.2(3)
C8 C9 C10 C5 0.0(3)
N3 C5 C10 C9 179.87(17)
C6 C5 C10 C9 0.2(3)
C7 C6 C11 N5 173.32(17)
C5 C6 C11 N5 -5.7(3)
C7 C6 C11 N4 -5.5(3)
C5 C6 C11 N4 175.46(17)
N5 C12 C13 C14 -179.94(18)
C17 C12 C13 C14 0.5(3)
C12 C13 C14 C15 0.3(3)
C13 C14 C15 C16 -0.7(3)
C14 C15 C16 C17 0.1(3)
C15 C16 C17 N4 -179.33(18)
C15 C16 C17 C12 0.7(3)
N5 C12 C17 N4 -0.66(19)
C13 C12 C17 N4 178.97(16)
N5 C12 C17 C16 179.31(17)
C13 C12 C17 C16 -1.1(3)
C2 C3 N1 N2 -0.3(2)
Cl1 C3 N1 N2 -178.62(12)
C2 C3 N1 C18 173.41(17)
Cl1 C3 N1 C18 -4.9(3)
C2 C1 N2 N1 -0.41(19)
C19 C1 N2 N1 -178.81(15)
C3 N1 N2 C1 0.43(19)
C18 N1 N2 C1 -173.94(16)
O1 C4 N3 C5 -0.3(3)
C2 C4 N3 C5 -179.60(16)
C10 C5 N3 C4 -8.5(3)
C6 C5 N3 C4 171.21(17)
N5 C11 N4 C17 0.3(2)
C6 C11 N4 C17 179.22(15)
C16 C17 N4 C11 -179.7(2)
C12 C17 N4 C11 0.25(19)
N4 C11 N5 C12 -0.7(2)
C6 C11 N5 C12 -179.60(16)
C13 C12 N5 C11 -178.78(18)
C17 C12 N5 C11 0.81(19)
